data_4310944
loop_
_publ_author_name
'Eric Rivard'
'Alan J. Lough'
'Ian Manners'

_publ_section_title
;
 A New, Convenient Synthesis of the Linear Phosphazene Salt [Cl3PNPCl3]Cl:
 Preparation of Higher Linear Homologues [Cl3PN-(PCl2N)xPCl3]Cl (x= 1-3)
 and the 16-Membered Macrocycle [NCCl(NPCl2)3]2
;
_journal_name_full 'Inorganic Chemistry'
_journal_page_first 2765
_journal_page_last 2767
_journal_paper_doi 10.1021/ic049955z
_journal_volume 43
_journal_year 2004
_chemical_formula_moiety 'C2 Cl14 N8 P6'
_chemical_formula_sum 'C2 Cl14 N8 P6'
_chemical_formula_weight 818.22
_chemical_name_systematic
; 
 ? 
;
_space_group_IT_number 14
_symmetry_cell_setting monoclinic
_symmetry_space_group_name_Hall '-P 2ybc'
_symmetry_space_group_name_H-M 'P 1 21/c 1'
_atom_sites_solution_primary direct
_atom_sites_solution_secondary difmap
_audit_creation_method SHELXL-97
_cell_angle_alpha 90.00
_cell_angle_beta 111.1100(10)
_cell_angle_gamma 90.00
_cell_formula_units_Z 2
_cell_length_a 10.5679(2)
_cell_length_b 12.7427(2)
_cell_length_c 10.3853(2)
_cell_measurement_reflns_used 11631
_cell_measurement_temperature 150(1)
_cell_measurement_theta_max 27.5
_cell_measurement_theta_min 2.6
_cell_volume 1304.67(4)
_computing_cell_refinement 'Denzo-SMN (Otwinowski & Minor, 1997)'
_computing_data_collection 'Collect (Nonius BV, 1997-2002)'
_computing_data_reduction Denzo-SMN
_computing_molecular_graphics 'SHELXTL V6.12'
_computing_publication_material 'SHELXTL V6.12'
_computing_structure_refinement 'SHELXTL V6.12(Sheldrick, 2001)'
_computing_structure_solution 'SIR-92 (Altomare et al., 1993)'
_diffrn_ambient_temperature 150(2)
_diffrn_detector_area_resol_mean 9
_diffrn_measured_fraction_theta_full 0.992
_diffrn_measured_fraction_theta_max 0.992
_diffrn_measurement_device_type 'Nonius KappaCCD'
_diffrn_measurement_method '\f scans abd \w scans with \k offsets'
_diffrn_radiation_monochromator graphite
_diffrn_radiation_source 'fine-focus sealed tube'
_diffrn_radiation_type MoK\a
_diffrn_radiation_wavelength 0.71073
_diffrn_reflns_av_R_equivalents 0.0266
_diffrn_reflns_av_sigmaI/netI 0.0293
_diffrn_reflns_limit_h_max 13
_diffrn_reflns_limit_h_min -12
_diffrn_reflns_limit_k_max 16
_diffrn_reflns_limit_k_min -16
_diffrn_reflns_limit_l_max 13
_diffrn_reflns_limit_l_min -13
_diffrn_reflns_number 9215
_diffrn_reflns_theta_full 27.48
_diffrn_reflns_theta_max 27.48
_diffrn_reflns_theta_min 2.61
_diffrn_standards_decay_% 0
_diffrn_standards_number 0
_exptl_absorpt_coefficient_mu 1.860
_exptl_absorpt_correction_T_max 0.641
_exptl_absorpt_correction_T_min 0.557
_exptl_absorpt_correction_type multi-scan
_exptl_absorpt_process_details
; 
multi-scan from symmetry-related measurements 
 Sortav (Blessing 1995) 
;
_exptl_crystal_colour colourless
_exptl_crystal_density_diffrn 2.083
_exptl_crystal_density_method 'not measured'
_exptl_crystal_description plate
_exptl_crystal_F_000 792
_exptl_crystal_size_max 0.30
_exptl_crystal_size_mid 0.28
_exptl_crystal_size_min 0.24
_refine_diff_density_max 0.362
_refine_diff_density_min -0.403
_refine_diff_density_rms 0.074
_refine_ls_extinction_coef 0.0043(7)
_refine_ls_extinction_expression Fc^*^=kFc[1+0.001xFc^2^\l^3^/sin(2\q)]^-1/4^
_refine_ls_extinction_method SHELXL
_refine_ls_goodness_of_fit_ref 1.099
_refine_ls_hydrogen_treatment none
_refine_ls_matrix_type full
_refine_ls_number_parameters 137
_refine_ls_number_reflns 2978
_refine_ls_number_restraints 0
_refine_ls_restrained_S_all 1.099
_refine_ls_R_factor_all 0.0300
_refine_ls_R_factor_gt 0.0252
_refine_ls_shift/su_max 0.001
_refine_ls_shift/su_mean 0.000
_refine_ls_structure_factor_coef Fsqd
_refine_ls_weighting_details 'calc w=1/[\s^2^(Fo^2^)+(0.0148P)^2^+1.1166P] where P=(Fo^2^+2Fc^2^)/3'
_refine_ls_weighting_scheme calc
_refine_ls_wR_factor_gt 0.0568
_refine_ls_wR_factor_ref 0.0591
_reflns_number_gt 2687
_reflns_number_total 2978
_reflns_threshold_expression I>2\s(I)
_cod_data_source_file ic049955zsi20040109_011835_2.cif
_cod_data_source_block compound(8)
_cod_depositor_comments
;
The following automatic conversions were performed:
'_symmetry_cell_setting' value 'Monoclinic' changed to 'monoclinic'
according to '/home/saulius/struct/CIF-dictionaries/cif_core.dic'
dictionary named 'cif_core.dic' version 2.4.1 from 2010-06-29.

Automatic conversion script
Id: cif_fix_enum 1527 2010-12-29 10:47:43Z saulius 
;
_cod_original_sg_symbol_H-M 'P 21/c'
_cod_database_code 4310944

loop_
_symmetry_equiv_pos_as_xyz
'x, y, z'
'-x, y+1/2, -z+1/2'
'-x, -y, -z'
'x, -y-1/2, z-1/2'

loop_
_atom_site_label
_atom_site_type_symbol
_atom_site_fract_x
_atom_site_fract_y
_atom_site_fract_z
_atom_site_U_iso_or_equiv
_atom_site_adp_type
_atom_site_occupancy
_atom_site_symmetry_multiplicity
_atom_site_calc_flag
_atom_site_refinement_flags
_atom_site_disorder_assembly
_atom_site_disorder_group
Cl1 Cl 0.60799(6) -0.34973(4) 0.00194(6) 0.03157(14) Uani 1 1 d . . .
Cl2 Cl 0.53592(5) -0.14966(4) 0.13586(5) 0.02739(13) Uani 1 1 d . . .
Cl3 Cl 0.85434(5) -0.20876(5) -0.14944(6) 0.03512(15) Uani 1 1 d . . .
Cl4 Cl 0.76015(6) 0.02476(4) -0.18044(6) 0.03308(14) Uani 1 1 d . . .
Cl5 Cl 0.97057(5) -0.03328(4) 0.33503(5) 0.02870(13) Uani 1 1 d . . .
Cl6 Cl 0.70010(6) 0.09504(5) 0.38950(5) 0.03137(14) Uani 1 1 d . . .
Cl7 Cl 0.90517(5) 0.23515(4) 0.31170(6) 0.03028(13) Uani 1 1 d . . .
P1 P 0.52544(5) -0.20723(4) -0.04671(5) 0.01740(12) Uani 1 1 d . . .
P2 P 0.75999(5) -0.10449(4) -0.07362(5) 0.01884(12) Uani 1 1 d . . .
P3 P 0.73903(5) 0.14970(4) 0.22666(5) 0.01666(12) Uani 1 1 d . . .
N1 N 0.60840(16) -0.13647(13) -0.11042(17) 0.0214(3) Uani 1 1 d . . .
N2 N 0.85975(16) -0.09530(13) 0.08489(17) 0.0226(4) Uani 1 1 d . . .
N3 N 0.76146(16) 0.05556(12) 0.13644(16) 0.0201(3) Uani 1 1 d . . .
N4 N 0.62578(16) 0.22764(12) 0.14107(17) 0.0200(3) Uani 1 1 d . . .
C1 C 0.84925(19) -0.02132(15) 0.16708(19) 0.0199(4) Uani 1 1 d . . .

loop_
_atom_site_aniso_label
_atom_site_aniso_U_11
_atom_site_aniso_U_22
_atom_site_aniso_U_33
_atom_site_aniso_U_23
_atom_site_aniso_U_13
_atom_site_aniso_U_12
Cl1 0.0390(3) 0.0217(2) 0.0311(3) 0.0053(2) 0.0091(2) 0.0123(2)
Cl2 0.0350(3) 0.0307(3) 0.0179(2) -0.00259(19) 0.0112(2) 0.0022(2)
Cl3 0.0268(3) 0.0460(3) 0.0315(3) -0.0178(2) 0.0093(2) 0.0091(2)
Cl4 0.0399(3) 0.0318(3) 0.0324(3) 0.0018(2) 0.0188(2) -0.0082(2)
Cl5 0.0281(3) 0.0311(3) 0.0189(2) -0.00474(19) -0.00127(19) 0.0081(2)
Cl6 0.0350(3) 0.0389(3) 0.0248(3) 0.0078(2) 0.0164(2) 0.0063(2)
Cl7 0.0191(2) 0.0257(3) 0.0423(3) -0.0122(2) 0.0066(2) -0.00620(18)
P1 0.0193(2) 0.0163(2) 0.0162(2) 0.00063(18) 0.00588(19) 0.00280(17)
P2 0.0165(2) 0.0219(3) 0.0182(2) -0.00472(19) 0.00627(19) 0.00077(18)
P3 0.0161(2) 0.0163(2) 0.0176(2) -0.00311(18) 0.00608(18) -0.00153(17)
N1 0.0180(8) 0.0260(9) 0.0190(8) 0.0016(7) 0.0051(6) 0.0003(6)
N2 0.0186(8) 0.0244(9) 0.0216(8) -0.0064(7) 0.0034(7) 0.0035(6)
N3 0.0210(8) 0.0193(8) 0.0177(8) -0.0040(6) 0.0043(6) 0.0001(6)
N4 0.0205(8) 0.0162(7) 0.0237(8) -0.0008(6) 0.0085(7) 0.0001(6)
C1 0.0172(9) 0.0223(9) 0.0182(9) -0.0028(7) 0.0040(7) -0.0004(7)

loop_
_atom_type_symbol
_atom_type_description
_atom_type_scat_dispersion_real
_atom_type_scat_dispersion_imag
_atom_type_scat_source
C C 0.0033 0.0016 'International Tables Vol C Tables 4.2.6.8 and 6.1.1.4'
N N 0.0061 0.0033 'International Tables Vol C Tables 4.2.6.8 and 6.1.1.4'
P P 0.1023 0.0942 'International Tables Vol C Tables 4.2.6.8 and 6.1.1.4'
Cl Cl 0.1484 0.1585 'International Tables Vol C Tables 4.2.6.8 and 6.1.1.4'

loop_
_geom_angle_atom_site_label_1
_geom_angle_atom_site_label_2
_geom_angle_atom_site_label_3
_geom_angle
_geom_angle_site_symmetry_1
_geom_angle_site_symmetry_3
_geom_angle_publ_flag
N1 P1 N4 115.65(9) . 3_655 ?
N1 P1 Cl2 110.02(7) . . ?
N4 P1 Cl2 110.48(7) 3_655 . ?
N1 P1 Cl1 111.79(7) . . ?
N4 P1 Cl1 105.15(6) 3_655 . ?
Cl2 P1 Cl1 102.92(3) . . ?
N1 P2 N2 120.42(9) . . ?
N1 P2 Cl4 106.68(7) . . ?
N2 P2 Cl4 112.29(7) . . ?
N1 P2 Cl3 110.22(7) . . ?
N2 P2 Cl3 102.53(6) . . ?
Cl4 P2 Cl3 103.40(3) . . ?
N4 P3 N3 112.96(9) . . ?
N4 P3 Cl7 106.15(6) . . ?
N3 P3 Cl7 112.36(6) . . ?
N4 P3 Cl6 110.67(7) . . ?
N3 P3 Cl6 110.75(7) . . ?
Cl7 P3 Cl6 103.48(3) . . ?
P1 N1 P2 136.92(11) . . ?
C1 N2 P2 122.98(14) . . ?
C1 N3 P3 131.65(14) . . ?
P3 N4 P1 130.54(11) . 3_655 ?
N2 C1 N3 127.10(17) . . ?
N2 C1 Cl5 112.52(14) . . ?
N3 C1 Cl5 120.39(14) . . ?

loop_
_geom_bond_atom_site_label_1
_geom_bond_atom_site_label_2
_geom_bond_distance
_geom_bond_site_symmetry_2
_geom_bond_publ_flag
Cl1 P1 1.9990(7) . ?
Cl2 P1 1.9987(7) . ?
Cl3 P2 1.9863(7) . ?
Cl4 P2 1.9861(7) . ?
Cl5 C1 1.7602(19) . ?
Cl6 P3 2.0038(7) . ?
Cl7 P3 1.9827(7) . ?
P1 N1 1.5612(17) . ?
P1 N4 1.5664(16) 3_655 ?
P2 N1 1.5612(17) . ?
P2 N2 1.6078(16) . ?
P3 N4 1.5630(16) . ?
P3 N3 1.5915(16) . ?
N2 C1 1.303(3) . ?
N3 C1 1.307(2) . ?
N4 P1 1.5664(16) 3_655 ?
